data_7719721
loop_
_publ_author_name
'Krot, Anna D.'
'Grigoriev, Mikhail S.'
'Pankin, Ilia A.'
'Guda, Alexander A.'
'Fedoseev, Alexander M.'

_publ_section_title
;
 Crystallography, DFT study and nature of the bonding in the series of
 AnO<sub>2</sub><sup>2+</sup> acetates (An = U, Np, Pu).
;
_journal_issue 45
_journal_name_full 'Dalton transactions (Cambridge, England : 2003)'
_journal_page_first 16848
_journal_page_last 16856
_journal_paper_doi 10.1039/d5dt01005e
_journal_volume 54
_journal_year 2025
_chemical_formula_sum 'C4 H10 O8 U'
_chemical_formula_weight 424.15
_space_group_crystal_system orthorhombic
_space_group_IT_number 62
_space_group_name_Hall '-P 2ac 2n'
_space_group_name_H-M_alt 'P n m a'
_atom_sites_solution_hydrogens mixed
_audit_creation_method SHELXL-2018/3
_audit_update_record
;
2025-03-06 deposited with the CCDC.	2025-10-20 downloaded from the CCDC.
;
_cell_angle_alpha 90
_cell_angle_beta 90
_cell_angle_gamma 90
_cell_formula_units_Z 4
_cell_length_a 9.6547(13)
_cell_length_b 6.8416(9)
_cell_length_c 14.920(2)
_cell_measurement_reflns_used 3451
_cell_measurement_temperature 296(2)
_cell_measurement_theta_max 28.62
_cell_measurement_theta_min 2.73
_cell_volume 985.5(2)
_computing_structure_refinement 'SHELXL-2018/3 (Sheldrick, 2018)'
_diffrn_ambient_temperature 296(2)
_diffrn_measured_fraction_theta_full 0.985
_diffrn_measured_fraction_theta_max 0.990
_diffrn_measurement_device_type 'Bruker KAPPA APEX II area-detector diffractometer'
_diffrn_radiation_type MoK\a
_diffrn_radiation_wavelength 0.71073
_diffrn_reflns_av_R_equivalents 0.1065
_diffrn_reflns_av_unetI/netI 0.0389
_diffrn_reflns_Laue_measured_fraction_full 0.985
_diffrn_reflns_Laue_measured_fraction_max 0.990
_diffrn_reflns_limit_h_max 13
_diffrn_reflns_limit_h_min -13
_diffrn_reflns_limit_k_max 9
_diffrn_reflns_limit_k_min -8
_diffrn_reflns_limit_l_max 20
_diffrn_reflns_limit_l_min -20
_diffrn_reflns_number 20844
_diffrn_reflns_point_group_measured_fraction_full 0.985
_diffrn_reflns_point_group_measured_fraction_max 0.990
_diffrn_reflns_theta_full 25.242
_diffrn_reflns_theta_max 29.993
_diffrn_reflns_theta_min 4.560
_exptl_absorpt_coefficient_mu 16.483
_exptl_absorpt_correction_T_max 1.000
_exptl_absorpt_correction_T_min 0.649
_exptl_absorpt_correction_type multi-scan
_exptl_absorpt_process_details
;
 SADABS 2016/2: Krause, L., Herbst-Irmer, R., Sheldrick G.M. & Stalke D.,
 J. Appl. Cryst. 48 (2015) 3-10
;
_exptl_crystal_colour yellow
_exptl_crystal_density_diffrn 2.859
_exptl_crystal_description needle
_exptl_crystal_F_000 760
_exptl_crystal_size_max 0.140
_exptl_crystal_size_mid 0.040
_exptl_crystal_size_min 0.040
_refine_diff_density_max 0.593
_refine_diff_density_min -1.340
_refine_diff_density_rms 0.148
_refine_ls_extinction_method none
_refine_ls_goodness_of_fit_ref 0.983
_refine_ls_hydrogen_treatment mixed
_refine_ls_matrix_type full
_refine_ls_number_parameters 82
_refine_ls_number_reflns 1536
_refine_ls_number_restraints 5
_refine_ls_restrained_S_all 0.982
_refine_ls_R_factor_all 0.0318
_refine_ls_R_factor_gt 0.0195
_refine_ls_shift/su_max 0.001
_refine_ls_shift/su_mean 0.000
_refine_ls_structure_factor_coef Fsqd
_refine_ls_weighting_details 'w=1/[\s^2^(Fo^2^)+(0.0074P)^2^] where P=(Fo^2^+2Fc^2^)/3'
_refine_ls_weighting_scheme calc
_refine_ls_wR_factor_gt 0.0313
_refine_ls_wR_factor_ref 0.0333
_reflns_Friedel_coverage 0.000
_reflns_number_gt 1258
_reflns_number_total 1536
_reflns_threshold_expression 'I > 2\s(I)'
_cod_data_source_file d5dt01005e2.cif
_cod_data_source_block UAcet_RT
_cod_depositor_comments 'Adding full bibliography for 7719719--7719722.cif.'
_cod_database_code 7719721
_shelx_shelxl_version_number 2018/3
_shelx_space_group_comment
;
The symmetry employed for this shelxl refinement is uniquely defined
by the following loop, which should always be used as a source of
symmetry information in preference to the above space-group names.
They are only intended as comments.
;
_shelx_estimated_absorpt_t_min 0.206
_shelx_estimated_absorpt_t_max 0.558

loop_
_space_group_symop_operation_xyz
'x, y, z'
'-x+1/2, -y, z+1/2'
'-x, y+1/2, -z'
'x+1/2, -y+1/2, -z+1/2'
'-x, -y, -z'
'x-1/2, y, -z-1/2'
'x, -y-1/2, z'
'-x-1/2, y-1/2, z-1/2'

loop_
_atom_site_label
_atom_site_type_symbol
_atom_site_fract_x
_atom_site_fract_y
_atom_site_fract_z
_atom_site_U_iso_or_equiv
_atom_site_adp_type
_atom_site_occupancy
_atom_site_site_symmetry_order
_atom_site_calc_flag
_atom_site_refinement_flags_posn
_atom_site_refinement_flags_adp
_atom_site_refinement_flags_occupancy
_atom_site_disorder_assembly
_atom_site_disorder_group
U1 U 0.61699(2) 0.250000 0.35181(2) 0.02074(5) Uani 1 2 d S T P . .
O1 O 0.4352(3) 0.250000 0.3542(3) 0.0356(9) Uani 1 2 d S T P . .
O1W O 0.6188(4) 0.250000 0.5103(2) 0.0453(10) Uani 1 2 d DS T P . .
H1A H 0.672(5) 0.250000 0.555(3) 0.068 Uiso 1 2 d DS U P . .
H1B H 0.537(2) 0.250000 0.528(4) 0.068 Uiso 1 2 d DS U P . .
O2W O 0.8451(4) 0.250000 0.6037(3) 0.0389(9) Uani 1 2 d DS T P . .
H2 H 0.855(4) 0.1522(14) 0.6384(18) 0.058 Uiso 1 1 d D U . . .
O2 O 0.7993(3) 0.250000 0.3547(3) 0.0333(8) Uani 1 2 d S T P . .
O3 O 0.6176(2) 0.0902(3) 0.20381(16) 0.0320(6) Uani 1 1 d . . . . .
O4 O 0.6140(3) 0.5916(3) 0.37926(17) 0.0361(6) Uani 1 1 d . . . . .
C1 C 0.6156(5) 0.250000 0.1603(4) 0.0319(11) Uani 1 2 d S T P . .
C2 C 0.6208(6) 0.250000 0.0601(3) 0.0391(13) Uani 1 2 d S T P . .
H2A H 0.535862 0.197651 0.036808 0.059 Uiso 0.5 1 calc R U P . .
H2B H 0.697040 0.170957 0.040296 0.059 Uiso 0.5 1 calc R U P . .
H2C H 0.632824 0.381392 0.038907 0.059 Uiso 0.5 1 calc R U P . .
C3 C 0.6747(5) 0.750000 0.3596(3) 0.0262(10) Uani 1 2 d S T P . .
C4 C 0.8134(5) 0.750000 0.3154(4) 0.0379(13) Uani 1 2 d S T P . .
H4A H 0.805860 0.692556 0.256920 0.057 Uiso 0.5 1 calc R U P . .
H4B H 0.877396 0.675517 0.350920 0.057 Uiso 0.5 1 calc R U P . .
H4C H 0.846248 0.881927 0.309991 0.057 Uiso 0.5 1 calc R U P . .

loop_
_atom_site_aniso_label
_atom_site_aniso_U_11
_atom_site_aniso_U_22
_atom_site_aniso_U_33
_atom_site_aniso_U_23
_atom_site_aniso_U_13
_atom_site_aniso_U_12
U1 0.02002(9) 0.02107(8) 0.02112(10) 0.000 0.00211(9) 0.000
O1 0.0209(16) 0.0421(19) 0.044(3) 0.000 -0.0003(18) 0.000
O1W 0.033(2) 0.079(3) 0.024(2) 0.000 0.0062(19) 0.000
O2W 0.053(2) 0.0355(19) 0.028(2) 0.000 -0.008(2) 0.000
O2 0.0241(17) 0.0405(18) 0.035(2) 0.000 0.0011(17) 0.000
O3 0.0409(15) 0.0290(12) 0.0261(14) -0.0012(10) 0.0014(13) 0.0007(11)
O4 0.0426(16) 0.0248(12) 0.0409(17) -0.0024(11) 0.0091(13) -0.0036(11)
C1 0.024(2) 0.043(3) 0.029(3) 0.000 0.008(3) 0.000
C2 0.055(4) 0.046(3) 0.017(3) 0.000 -0.005(3) 0.000
C3 0.035(3) 0.026(2) 0.017(3) 0.000 -0.005(2) 0.000
C4 0.031(3) 0.043(3) 0.040(4) 0.000 0.001(3) 0.000

loop_
_atom_type_symbol
_atom_type_description
_atom_type_scat_dispersion_real
_atom_type_scat_dispersion_imag
_atom_type_scat_source
C C 0.0033 0.0016 'International Tables Vol C Tables 4.2.6.8 and 6.1.1.4'
H H 0.0000 0.0000 'International Tables Vol C Tables 4.2.6.8 and 6.1.1.4'
O O 0.0106 0.0060 'International Tables Vol C Tables 4.2.6.8 and 6.1.1.4'
U U -9.6767 9.6646 'International Tables Vol C Tables 4.2.6.8 and 6.1.1.4'

loop_
_geom_angle_atom_site_label_1
_geom_angle_atom_site_label_2
_geom_angle_atom_site_label_3
_geom_angle
_geom_angle_site_symmetry_1
_geom_angle_site_symmetry_3
_geom_angle_publ_flag
O1 U1 O2 177.45(17) . . ?
O1 U1 O1W 89.27(16) . . ?
O2 U1 O1W 88.18(16) . . ?
O1 U1 O4 89.11(6) . . ?
O2 U1 O4 90.45(6) . . ?
O1W U1 O4 80.07(6) . . ?
O1 U1 O4 89.12(6) . 7_565 ?
O2 U1 O4 90.45(6) . 7_565 ?
O1W U1 O4 80.07(6) . 7_565 ?
O4 U1 O4 160.08(12) . 7_565 ?
O1 U1 O3 91.18(13) . . ?
O2 U1 O3 91.11(13) . . ?
O1W U1 O3 153.65(5) . . ?
O4 U1 O3 126.28(8) . . ?
O4 U1 O3 73.60(8) 7_565 . ?
O1 U1 O3 91.18(13) . 7_565 ?
O2 U1 O3 91.11(13) . 7_565 ?
O1W U1 O3 153.65(5) . 7_565 ?
O4 U1 O3 73.60(8) . 7_565 ?
O4 U1 O3 126.27(8) 7_565 7_565 ?
O3 U1 O3 52.68(10) . 7_565 ?
O1 U1 C1 90.89(16) . . ?
O2 U1 C1 91.65(16) . . ?
O1W U1 C1 179.84(13) . . ?
O4 U1 C1 99.93(6) . . ?
O4 U1 C1 99.93(6) 7_565 . ?
O3 U1 C1 26.34(5) . . ?
O3 U1 C1 26.34(5) 7_565 . ?
U1 O1W H1A 143(4) . . ?
U1 O1W H1B 108(4) . . ?
H1A O1W H1B 109(3) . . ?
H2 O2W H2 103(3) . 7_565 ?
C1 O3 U1 94.4(2) . . ?
C3 O4 U1 142.9(3) . . ?
O3 C1 O3 118.6(5) 7_565 . ?
O3 C1 C2 120.6(2) 7_565 . ?
O3 C1 C2 120.6(2) . . ?
O3 C1 U1 59.3(2) 7_565 . ?
O3 C1 U1 59.3(2) . . ?
C2 C1 U1 177.8(4) . . ?
C1 C2 H2A 109.5 . . ?
C1 C2 H2B 109.5 . . ?
H2A C2 H2B 109.5 . . ?
C1 C2 H2C 109.5 . . ?
H2A C2 H2C 109.5 . . ?
H2B C2 H2C 109.5 . . ?
C1 C2 H2A 109.5(6) . 7_565 ?
H2A C2 H2A 43.8 . 7_565 ?
H2B C2 H2A 138.9 . 7_565 ?
H2C C2 H2A 68.6 . 7_565 ?
C1 C2 H2B 109.5(7) . 7_565 ?
H2A C2 H2B 138.9 . 7_565 ?
H2B C2 H2B 68.6 . 7_565 ?
H2C C2 H2B 43.8 . 7_565 ?
H2A C2 H2B 109.5 7_565 7_565 ?
C1 C2 H2C 109.47(17) . 7_565 ?
H2A C2 H2C 68.6 . 7_565 ?
H2B C2 H2C 43.8 . 7_565 ?
H2C C2 H2C 138.9 . 7_565 ?
H2A C2 H2C 109.5 7_565 7_565 ?
H2B C2 H2C 109.5 7_565 7_565 ?
O4 C3 O4 117.7(4) 7_575 . ?
O4 C3 C4 121.2(2) 7_575 . ?
O4 C3 C4 121.2(2) . . ?
C3 C4 H4A 109.5 . . ?
C3 C4 H4B 109.5 . . ?
H4A C4 H4B 109.5 . . ?
C3 C4 H4C 109.5 . . ?
H4A C4 H4C 109.5 . . ?
H4B C4 H4C 109.5 . . ?
C3 C4 H4A 109.5(6) . 7_575 ?
H4A C4 H4A 48.3 . 7_575 ?
H4B C4 H4A 140.2 . 7_575 ?
H4C C4 H4A 64.1 . 7_575 ?
C3 C4 H4B 109.5(7) . 7_575 ?
H4A C4 H4B 140.2 . 7_575 ?
H4B C4 H4B 64.1 . 7_575 ?
H4C C4 H4B 48.3 . 7_575 ?
H4A C4 H4B 109.5 7_575 7_575 ?
C3 C4 H4C 109.47(11) . 7_575 ?
H4A C4 H4C 64.1 . 7_575 ?
H4B C4 H4C 48.3 . 7_575 ?
H4C C4 H4C 140.2 . 7_575 ?
H4A C4 H4C 109.5 7_575 7_575 ?
H4B C4 H4C 109.5 7_575 7_575 ?

loop_
_geom_bond_atom_site_label_1
_geom_bond_atom_site_label_2
_geom_bond_distance
_geom_bond_site_symmetry_2
_geom_bond_publ_flag
U1 O1 1.755(3) . ?
U1 O2 1.761(3) . ?
U1 O1W 2.365(4) . ?
U1 O4 2.373(2) . ?
U1 O4 2.373(2) 7_565 ?
U1 O3 2.464(2) . ?
U1 O3 2.464(2) 7_565 ?
U1 C1 2.857(5) . ?
O1W H1A 0.848(19) . ?
O1W H1B 0.828(19) . ?
O2W H2 0.852(16) . ?
O2W H2 0.852(16) 7_565 ?
O3 C1 1.272(3) . ?
O4 C3 1.266(3) . ?
C1 C2 1.496(7) . ?
C2 H2A 0.9600 . ?
C2 H2B 0.9600 . ?
C2 H2C 0.9600 . ?
C2 H2A 0.96(2) 7_565 ?
C2 H2B 0.96(3) 7_565 ?
C2 H2C 0.960(8) 7_565 ?
C3 C4 1.493(7) . ?
C4 H4A 0.9600 . ?
C4 H4B 0.9600 . ?
C4 H4C 0.9600 . ?
C4 H4A 0.96(3) 7_575 ?
C4 H4B 0.96(3) 7_575 ?
C4 H4C 0.960(5) 7_575 ?

loop_
_geom_hbond_atom_site_label_D
_geom_hbond_atom_site_label_H
_geom_hbond_atom_site_label_A
_geom_hbond_distance_DH
_geom_hbond_distance_HA
_geom_hbond_distance_DA
_geom_hbond_angle_DHA
_geom_hbond_site_symmetry_A
_geom_hbond_publ_flag
O1W H1A O2W 0.848(19) 1.82(3) 2.591(6) 151(6) . yes
O1W H1B O4 0.828(19) 2.29(3) 2.990(4) 143(3) 5_666 yes
O1W H1B O4 0.828(19) 2.29(3) 2.990(4) 143(3) 3_646 yes
O2W H2 O3 0.852(16) 1.942(14) 2.789(3) 173(3) 2_655 yes

loop_
_geom_torsion_atom_site_label_1
_geom_torsion_atom_site_label_2
_geom_torsion_atom_site_label_3
_geom_torsion_atom_site_label_4
_geom_torsion
_geom_torsion_site_symmetry_1
_geom_torsion_site_symmetry_2
_geom_torsion_site_symmetry_3
_geom_torsion_site_symmetry_4
_geom_torsion_publ_flag
U1 O3 C1 O3 1.7(5) . . . 7_565 ?
U1 O3 C1 C2 177.5(4) . . . . ?
U1 O4 C3 O4 165.71(13) . . . 7_575 ?
U1 O4 C3 C4 -14.7(8) . . . . ?
